data_4086225
loop_
_publ_author_name
'Bayram, Melike'
'Bl\"aser, Dieter'
'W\"olper, Christoph'
'Schulz, Stephan'

_publ_contact_author
;
         Prof. Dr. Schulz, Stephan
         Fachbereich Chemie der
         Universit\"at Duisburg-Essen
         Campus Essen, Universit\"atsstr. 7
         D-45141 Essen, Germany
;
_publ_section_title
;
 Synthesis and X-ray Crystal Structure of Diimidosulfinate Transition
 Metal Complexes
;
_journal_issue 13
_journal_name_full Organometallics
_journal_page_first 3421
_journal_paper_doi 10.1021/acs.organomet.5b00407
_journal_volume 34
_journal_year 2015
_chemical_formula_sum 'C19 H42 N2 S Si2 Ti'
_chemical_formula_weight 434.68
_space_group_crystal_system monoclinic
_space_group_IT_number 14
_space_group_name_Hall '-P 2yn'
_space_group_name_H-M_alt 'P 1 21/n 1'
_symmetry_space_group_name_Hall '-P 2yn'
_symmetry_space_group_name_H-M 'P 1 21/n 1'
_atom_sites_solution_hydrogens geom
_atom_sites_solution_primary direct
_atom_sites_solution_secondary difmap
_audit_creation_method SHELXL-2014/7
_cell_angle_alpha 90
_cell_angle_beta 104.841(2)
_cell_angle_gamma 90
_cell_formula_units_Z 4
_cell_length_a 11.3854(4)
_cell_length_b 14.7262(5)
_cell_length_c 15.4913(6)
_cell_measurement_reflns_used 9898
_cell_measurement_temperature 100(1)
_cell_measurement_theta_max 32.88
_cell_measurement_theta_min 2.43
_cell_volume 2510.68(16)
_computing_cell_refinement 'BRUKER D8 KAPPA APEX 2 (3.0-2009)'
_computing_data_collection 'BRUKER D8 KAPPA APEX 2 (3.0-2009)'
_computing_data_reduction 'BRUKER D8 KAPPA APEX 2 (3.0-2009)'
_computing_molecular_graphics 'BRUKER AXS SHELXTL (c) 2008 / Vers. 2008/4'
_computing_publication_material 'BRUKER AXS SHELXTL (c) 2008 / Vers. 2008/4'
_computing_structure_refinement 'SHELXL-2014/7 (Sheldrick, 2014)'
_computing_structure_solution 'BRUKER D8 KAPPA APEX 2 (3.0-2009)'
_diffrn_ambient_temperature 100(1)
_diffrn_detector_area_resol_mean 512
_diffrn_measured_fraction_theta_full 0.999
_diffrn_measured_fraction_theta_max 0.981
_diffrn_measurement_device_type
; 
 Bruker D8 KAPPA series II with APEX II area detector system
;
_diffrn_measurement_method
;
 Data collection strategy APEX 2/COSMO
;
_diffrn_radiation_monochromator 'Triumph Goebel mirror'
_diffrn_radiation_source 'fine-focus sealed tube'
_diffrn_radiation_type MoK\a
_diffrn_radiation_wavelength 0.71073
_diffrn_reflns_av_R_equivalents 0.0292
_diffrn_reflns_av_unetI/netI 0.0340
_diffrn_reflns_laue_measured_fraction_full 0.999
_diffrn_reflns_laue_measured_fraction_max 0.981
_diffrn_reflns_limit_h_max 17
_diffrn_reflns_limit_h_min -17
_diffrn_reflns_limit_k_max 22
_diffrn_reflns_limit_k_min -19
_diffrn_reflns_limit_l_max 23
_diffrn_reflns_limit_l_min -17
_diffrn_reflns_number 48918
_diffrn_reflns_point_group_measured_fraction_full 0.999
_diffrn_reflns_point_group_measured_fraction_max 0.981
_diffrn_reflns_theta_full 25.242
_diffrn_reflns_theta_max 32.574
_diffrn_reflns_theta_min 1.940
_exptl_absorpt_coefficient_mu 0.525
_exptl_absorpt_correction_T_max 0.75
_exptl_absorpt_correction_T_min 0.68
_exptl_absorpt_correction_type multi-scan
_exptl_absorpt_process_details
; 
 BRUKER AXS SMART APEX 2 Vers. 3.0-2009
 R.H. Blessing, Acta Cryst. (1995) A51 33-38 
;
_exptl_crystal_colour orange
_exptl_crystal_density_diffrn 1.150
_exptl_crystal_description tablet
_exptl_crystal_F_000 944
_exptl_crystal_size_max 0.263
_exptl_crystal_size_mid 0.241
_exptl_crystal_size_min 0.114
_refine_diff_density_max 0.512
_refine_diff_density_min -0.316
_refine_diff_density_rms 0.065
_refine_ls_extinction_method none
_refine_ls_goodness_of_fit_ref 1.042
_refine_ls_hydrogen_treatment constr
_refine_ls_matrix_type full
_refine_ls_number_parameters 240
_refine_ls_number_reflns 8976
_refine_ls_number_restraints 0
_refine_ls_restrained_S_all 1.042
_refine_ls_R_factor_all 0.0552
_refine_ls_R_factor_gt 0.0323
_refine_ls_shift/su_max 0.002
_refine_ls_shift/su_mean 0.000
_refine_ls_structure_factor_coef Fsqd
_refine_ls_weighting_details 'w=1/[\s^2^(Fo^2^)+(0.0371P)^2^+1.0130P] where P=(Fo^2^+2Fc^2^)/3'
_refine_ls_weighting_scheme calc
_refine_ls_wR_factor_gt 0.0761
_refine_ls_wR_factor_ref 0.0873
_reflns_Friedel_coverage 0.000
_reflns_number_gt 6912
_reflns_number_total 8976
_reflns_threshold_expression 'I > 2\s(I)'
_cod_data_source_file om5b00407_si_002.cif
_cod_data_source_block mb_151m
_cod_database_code 4086225
_shelx_shelxl_version_number 2014/7
_shelx_space_group_comment
;
The symmetry employed for this shelxl refinement is uniquely defined
by the following loop, which should always be used as a source of
symmetry information in preference to the above space-group names.
They are only intended as comments.
;
_shelx_estimated_absorpt_t_min 0.874
_shelx_estimated_absorpt_t_max 0.943

loop_
_space_group_symop_operation_xyz
'x, y, z'
'-x+1/2, y+1/2, -z+1/2'
'-x, -y, -z'
'x-1/2, -y-1/2, z-1/2'

loop_
_atom_site_label
_atom_site_type_symbol
_atom_site_fract_x
_atom_site_fract_y
_atom_site_fract_z
_atom_site_U_iso_or_equiv
_atom_site_adp_type
_atom_site_occupancy
_atom_site_site_symmetry_order
_atom_site_calc_flag
_atom_site_refinement_flags_posn
_atom_site_refinement_flags_adp
Ti1 Ti 0.87388(2) 0.79833(2) 0.10819(2) 0.01282(5) Uani 1 1 d . .
C1 C 0.78178(11) 0.81523(9) 0.22871(9) 0.0183(2) Uani 1 1 d . .
N1 N 1.05873(9) 0.75228(7) 0.15892(7) 0.01609(19) Uani 1 1 d . .
Si1 Si 1.20637(3) 0.77794(3) 0.15255(3) 0.01935(8) Uani 1 1 d . .
S1 S 1.02590(3) 0.64523(2) 0.16073(2) 0.01661(7) Uani 1 1 d . .
Si2 Si 0.80171(3) 0.55585(2) 0.07924(2) 0.02057(8) Uani 1 1 d . .
C3 C 0.75299(11) 0.93098(9) 0.12647(9) 0.0200(2) Uani 1 1 d . .
C4 C 0.87022(11) 0.94134(8) 0.18512(9) 0.0170(2) Uani 1 1 d . .
C5 C 0.88823(10) 0.87011(8) 0.24875(8) 0.0164(2) Uani 1 1 d . .
C6 C 0.75447(15) 0.73719(10) 0.28295(11) 0.0295(3) Uani 1 1 d . .
H6A H 0.6749 0.7465 0.2950 0.044 Uiso 1 1 calc R U
H6B H 0.8171 0.7337 0.3396 0.044 Uiso 1 1 calc R U
H6C H 0.7536 0.6805 0.2497 0.044 Uiso 1 1 calc R U
C7 C 0.56936(12) 0.82375(13) 0.11573(12) 0.0366(4) Uani 1 1 d . .
H7A H 0.5452 0.8355 0.0513 0.055 Uiso 1 1 calc R U
H7B H 0.5163 0.8578 0.1449 0.055 Uiso 1 1 calc R U
H7C H 0.5622 0.7587 0.1266 0.055 Uiso 1 1 calc R U
C8 C 0.69346(15) 0.99629(11) 0.05371(11) 0.0353(4) Uani 1 1 d . .
H8A H 0.7559 1.0262 0.0304 0.053 Uiso 1 1 calc R U
H8B H 0.6483 1.0421 0.0779 0.053 Uiso 1 1 calc R U
H8C H 0.6375 0.9631 0.0054 0.053 Uiso 1 1 calc R U
C9 C 0.95399(14) 1.02003(10) 0.18524(11) 0.0286(3) Uani 1 1 d . .
H9A H 0.9572 1.0332 0.1239 0.043 Uiso 1 1 calc R U
H9B H 1.0356 1.0048 0.2213 0.043 Uiso 1 1 calc R U
H9C H 0.9239 1.0735 0.2106 0.043 Uiso 1 1 calc R U
C10 C 0.99557(12) 0.86079(10) 0.32802(9) 0.0267(3) Uani 1 1 d . .
H10A H 1.0618 0.8301 0.3099 0.040 Uiso 1 1 calc R U
H10B H 0.9724 0.8250 0.3744 0.040 Uiso 1 1 calc R U
H10C H 1.0226 0.9212 0.3515 0.040 Uiso 1 1 calc R U
C11 C 1.31800(13) 0.70225(12) 0.22975(12) 0.0361(4) Uani 1 1 d . .
H11A H 1.2986 0.6387 0.2135 0.054 Uiso 1 1 calc R U
H11B H 1.3135 0.7125 0.2913 0.054 Uiso 1 1 calc R U
H11C H 1.4003 0.7159 0.2248 0.054 Uiso 1 1 calc R U
C12 C 1.22547(13) 0.75910(11) 0.03766(10) 0.0284(3) Uani 1 1 d . .
H12A H 1.2013 0.6969 0.0186 0.043 Uiso 1 1 calc R U
H12B H 1.3108 0.7684 0.0378 0.043 Uiso 1 1 calc R U
H12C H 1.1743 0.8021 -0.0038 0.043 Uiso 1 1 calc R U
C13 C 1.24519(12) 0.89778(10) 0.18804(11) 0.0290(3) Uani 1 1 d . .
H13A H 1.3301 0.9099 0.1888 0.043 Uiso 1 1 calc R U
H13B H 1.2337 0.9072 0.2480 0.043 Uiso 1 1 calc R U
H13C H 1.1921 0.9392 0.1460 0.043 Uiso 1 1 calc R U
C14 C 0.87123(17) 0.45388(10) 0.14498(11) 0.0338(4) Uani 1 1 d . .
H14A H 0.8304 0.3989 0.1167 0.051 Uiso 1 1 calc R U
H14B H 0.8619 0.4585 0.2060 0.051 Uiso 1 1 calc R U
H14C H 0.9578 0.4509 0.1467 0.051 Uiso 1 1 calc R U
C15 C 0.64054(14) 0.56161(12) 0.08529(11) 0.0341(4) Uani 1 1 d . .
H15A H 0.6009 0.6143 0.0513 0.051 Uiso 1 1 calc R U
H15B H 0.6379 0.5675 0.1478 0.051 Uiso 1 1 calc R U
H15C H 0.5980 0.5061 0.0599 0.051 Uiso 1 1 calc R U
C16 C 0.80871(14) 0.53800(10) -0.03869(9) 0.0287(3) Uani 1 1 d . .
H16A H 0.7682 0.4808 -0.0611 0.043 Uiso 1 1 calc R U
H16B H 0.8938 0.5354 -0.0411 0.043 Uiso 1 1 calc R U
H16C H 0.7678 0.5884 -0.0757 0.043 Uiso 1 1 calc R U
C17 C 1.05160(13) 0.61877(10) 0.27765(9) 0.0253(3) Uani 1 1 d . .
H17A H 1.0185 0.5585 0.2843 0.038 Uiso 1 1 calc R U
H17B H 1.0112 0.6642 0.3063 0.038 Uiso 1 1 calc R U
H17C H 1.1391 0.6192 0.3060 0.038 Uiso 1 1 calc R U
C18 C 0.94320(12) 0.87929(9) 0.01728(9) 0.0227(3) Uani 1 1 d . .
H18A H 0.9656 0.8398 -0.0269 0.034 Uiso 1 1 calc R U
H18B H 1.0150 0.9127 0.0505 0.034 Uiso 1 1 calc R U
H18C H 0.8807 0.9224 -0.0133 0.034 Uiso 1 1 calc R U
C19 C 0.73546(12) 0.77024(10) -0.01244(9) 0.0243(3) Uani 1 1 d . .
H19A H 0.6971 0.8272 -0.0376 0.036 Uiso 1 1 calc R U
H19B H 0.6740 0.7300 0.0012 0.036 Uiso 1 1 calc R U
H19C H 0.7723 0.7407 -0.0558 0.036 Uiso 1 1 calc R U
C2 C 0.69893(11) 0.85335(9) 0.15317(9) 0.0205(3) Uani 1 1 d . .
N2 N 0.87928(9) 0.65398(7) 0.12576(7) 0.0159(2) Uani 1 1 d . .

loop_
_atom_site_aniso_label
_atom_site_aniso_U_11
_atom_site_aniso_U_22
_atom_site_aniso_U_33
_atom_site_aniso_U_23
_atom_site_aniso_U_13
_atom_site_aniso_U_12
Ti1 0.01271(8) 0.01325(10) 0.01228(9) 0.00091(7) 0.00282(7) -0.00141(7)
C1 0.0209(5) 0.0170(6) 0.0204(6) -0.0003(5) 0.0113(5) -0.0003(4)
N1 0.0136(4) 0.0143(5) 0.0203(5) -0.0012(4) 0.0041(4) -0.0010(3)
Si1 0.01319(13) 0.02285(18) 0.02256(18) -0.00499(14) 0.00558(13) -0.00146(12)
S1 0.01854(12) 0.01445(14) 0.01628(14) -0.00064(11) 0.00346(11) 0.00127(10)
Si2 0.02810(17) 0.01716(17) 0.01673(17) -0.00210(13) 0.00625(14) -0.00864(13)
C3 0.0186(5) 0.0203(6) 0.0208(6) 0.0026(5) 0.0044(5) 0.0065(4)
C4 0.0178(5) 0.0135(5) 0.0212(6) -0.0020(4) 0.0076(4) 0.0000(4)
C5 0.0167(5) 0.0172(6) 0.0156(5) -0.0025(4) 0.0046(4) 0.0031(4)
C6 0.0445(8) 0.0209(7) 0.0316(8) 0.0016(6) 0.0252(7) -0.0019(6)
C7 0.0148(5) 0.0485(10) 0.0468(10) -0.0148(8) 0.0084(6) -0.0053(6)
C8 0.0395(8) 0.0314(8) 0.0315(8) 0.0083(6) 0.0028(7) 0.0163(6)
C9 0.0324(7) 0.0189(7) 0.0403(9) -0.0079(6) 0.0199(6) -0.0070(5)
C10 0.0263(6) 0.0311(7) 0.0187(6) -0.0068(5) -0.0015(5) 0.0086(5)
C11 0.0179(6) 0.0495(10) 0.0396(9) 0.0040(8) 0.0049(6) 0.0084(6)
C12 0.0252(6) 0.0323(8) 0.0316(8) -0.0075(6) 0.0142(6) -0.0043(6)
C13 0.0205(6) 0.0316(8) 0.0359(8) -0.0124(6) 0.0094(6) -0.0090(5)
C14 0.0568(10) 0.0161(7) 0.0276(8) 0.0011(6) 0.0088(7) -0.0088(6)
C15 0.0327(7) 0.0399(9) 0.0313(8) -0.0054(7) 0.0111(6) -0.0203(7)
C16 0.0393(8) 0.0268(7) 0.0194(6) -0.0055(5) 0.0064(6) -0.0016(6)
C17 0.0318(7) 0.0230(7) 0.0178(6) 0.0038(5) 0.0004(5) 0.0035(5)
C18 0.0271(6) 0.0209(6) 0.0226(6) 0.0042(5) 0.0106(5) -0.0013(5)
C19 0.0249(6) 0.0267(7) 0.0175(6) 0.0004(5) -0.0016(5) -0.0026(5)
C2 0.0133(5) 0.0234(6) 0.0256(7) -0.0033(5) 0.0060(5) 0.0002(4)
N2 0.0166(4) 0.0150(5) 0.0158(5) 0.0003(4) 0.0036(4) -0.0031(3)

loop_
_atom_type_symbol
_atom_type_description
_atom_type_scat_dispersion_real
_atom_type_scat_dispersion_imag
_atom_type_scat_source
C C 0.0033 0.0016 'International Tables Vol C Tables 4.2.6.8 and 6.1.1.4'
H H 0.0000 0.0000 'International Tables Vol C Tables 4.2.6.8 and 6.1.1.4'
N N 0.0061 0.0033 'International Tables Vol C Tables 4.2.6.8 and 6.1.1.4'
Si Si 0.0817 0.0704 'International Tables Vol C Tables 4.2.6.8 and 6.1.1.4'
S S 0.1246 0.1234 'International Tables Vol C Tables 4.2.6.8 and 6.1.1.4'
Ti Ti 0.2776 0.4457 'International Tables Vol C Tables 4.2.6.8 and 6.1.1.4'

loop_
_geom_angle_atom_site_label_1
_geom_angle_atom_site_label_2
_geom_angle_atom_site_label_3
_geom_angle
N2 Ti1 C18 129.19(5)
N2 Ti1 C19 84.86(5)
C18 Ti1 C19 81.23(5)
N2 Ti1 N1 69.41(4)
C18 Ti1 N1 85.71(5)
C19 Ti1 N1 133.16(5)
N2 Ti1 C1 90.47(4)
C18 Ti1 C1 140.21(5)
C19 Ti1 C1 109.25(5)
N1 Ti1 C1 109.40(4)
N2 Ti1 C5 109.29(4)
C18 Ti1 C5 113.71(5)
C19 Ti1 C5 137.74(5)
N1 Ti1 C5 88.54(4)
C1 Ti1 C5 34.75(4)
N2 Ti1 C2 107.19(4)
C18 Ti1 C2 118.23(5)
C19 Ti1 C2 80.81(5)
N1 Ti1 C2 143.17(4)
C1 Ti1 C2 34.41(4)
C5 Ti1 C2 57.09(4)
N2 Ti1 C4 143.40(4)
C18 Ti1 C4 84.00(5)
C19 Ti1 C4 119.49(5)
N1 Ti1 C4 103.40(4)
C1 Ti1 C4 57.08(4)
C5 Ti1 C4 34.25(4)
C2 Ti1 C4 56.44(4)
N2 Ti1 C3 140.90(4)
C18 Ti1 C3 86.83(5)
C19 Ti1 C3 86.88(5)
N1 Ti1 C3 137.17(4)
C1 Ti1 C3 56.72(4)
C5 Ti1 C3 56.66(4)
C2 Ti1 C3 33.71(5)
C4 Ti1 C3 33.82(4)
N2 Ti1 S1 34.70(3)
C18 Ti1 S1 109.32(4)
C19 Ti1 S1 110.73(4)
N1 Ti1 S1 34.73(3)
C1 Ti1 S1 102.57(3)
C5 Ti1 S1 101.32(3)
C2 Ti1 S1 132.33(3)
C4 Ti1 S1 129.51(3)
C3 Ti1 S1 157.31(3)
C2 C1 C5 107.74(11)
C2 C1 C6 125.13(12)
C5 C1 C6 126.80(12)
C2 C1 Ti1 74.17(8)
C5 C1 Ti1 73.05(7)
C6 C1 Ti1 123.73(9)
S1 N1 Si1 116.09(6)
S1 N1 Ti1 95.98(5)
Si1 N1 Ti1 140.59(6)
N1 Si1 C13 110.23(6)
N1 Si1 C12 111.68(6)
C13 Si1 C12 110.13(7)
N1 Si1 C11 109.88(7)
C13 Si1 C11 107.68(8)
C12 Si1 C11 107.12(8)
N1 S1 N2 97.99(5)
N1 S1 C17 104.40(6)
N2 S1 C17 103.96(6)
N1 S1 Ti1 49.30(4)
N2 S1 Ti1 48.71(4)
C17 S1 Ti1 113.02(5)
N2 Si2 C15 109.96(6)
N2 Si2 C16 112.07(6)
C15 Si2 C16 110.18(7)
N2 Si2 C14 109.87(6)
C15 Si2 C14 107.08(8)
C16 Si2 C14 107.53(7)
C2 C3 C4 108.03(11)
C2 C3 C8 126.27(12)
C4 C3 C8 125.52(13)
C2 C3 Ti1 71.79(7)
C4 C3 Ti1 72.24(7)
C8 C3 Ti1 125.61(10)
C3 C4 C5 108.10(11)
C3 C4 C9 125.29(12)
C5 C4 C9 126.29(12)
C3 C4 Ti1 73.94(7)
C5 C4 Ti1 71.44(7)
C9 C4 Ti1 125.47(9)
C4 C5 C1 107.76(10)
C4 C5 C10 125.38(12)
C1 C5 C10 126.60(12)
C4 C5 Ti1 74.31(7)
C1 C5 Ti1 72.19(7)
C10 C5 Ti1 123.84(9)
C3 C2 C1 108.37(11)
C3 C2 C7 125.48(13)
C1 C2 C7 125.66(13)
C3 C2 Ti1 74.50(7)
C1 C2 Ti1 71.42(7)
C7 C2 Ti1 126.29(10)
S1 N2 Si2 116.07(6)
S1 N2 Ti1 96.60(5)
Si2 N2 Ti1 140.56(6)

loop_
_geom_bond_atom_site_label_1
_geom_bond_atom_site_label_2
_geom_bond_distance
Ti1 N2 2.1420(11)
Ti1 C18 2.1440(13)
Ti1 C19 2.1537(13)
Ti1 N1 2.1586(10)
Ti1 C1 2.3770(13)
Ti1 C5 2.3882(12)
Ti1 C2 2.4126(13)
Ti1 C4 2.4254(12)
Ti1 C3 2.4474(13)
Ti1 S1 2.8319(4)
C1 C2 1.4173(18)
C1 C5 1.4232(17)
C1 C6 1.5024(19)
N1 S1 1.6220(11)
N1 Si1 1.7502(10)
Si1 C13 1.8676(15)
Si1 C12 1.8683(15)
Si1 C11 1.8732(16)
S1 N2 1.6227(10)
S1 C17 1.8018(14)
Si2 N2 1.7497(11)
Si2 C15 1.8631(16)
Si2 C16 1.8674(15)
Si2 C14 1.8724(16)
C3 C2 1.4096(19)
C3 C4 1.4174(17)
C3 C8 1.5046(19)
C4 C5 1.4179(18)
C4 C9 1.5005(18)
C5 C10 1.5005(17)
C7 C2 1.5048(18)
